data_1541991
loop_
_publ_author_name
'Kapshukov, I.I.'
'Yakovlev, G.N.'
'Volkov, Yu.F.'
'Moskvitsev, E.P.'
'Lebedev, I.A.'

_publ_section_title
;
 Crystal structure of uranyl tetranitrate
;
_journal_name_full 'Zhurnal Strukturnoi Khimii (Issue-No. from 1981)'
_journal_page_first 94
_journal_page_last 98
_journal_volume 12
_journal_year 1971
_chemical_formula_sum 'N4 O14 Rb2 U'
_chemical_name_systematic 'Rb2 (U O2) (N O3)4'
_space_group_IT_number 14
_symmetry_space_group_name_Hall '-P 2ybc'
_symmetry_space_group_name_H-M 'P 1 21/c 1'
_cell_angle_alpha 90
_cell_angle_beta 108.68
_cell_angle_gamma 90
_cell_formula_units_Z 2
_cell_length_a 6.42
_cell_length_b 7.82
_cell_length_c 12.79
_cell_volume 608.289
_citation_journal_id_ASTM ZSTKAI
_cod_data_source_file Kapshukov_ZSTKAI_1971_345.cif
_cod_data_source_block N4O14Rb2U1
_cod_original_cell_volume 608.2891
_cod_original_formula_sum 'N4 O14 Rb2 U1'
_cod_database_code 1541991

loop_
_symmetry_equiv_pos_as_xyz
x,y,z
-x,y+1/2,-z+1/2
-x,-y,-z
x,-y-1/2,z-1/2

loop_
_atom_site_label
_atom_site_type_symbol
_atom_site_fract_x
_atom_site_fract_y
_atom_site_fract_z
_atom_site_occupancy
_atom_site_U_iso_or_equiv
O4 O-2 0.089 0.279 -0.062 1 0.0
O1 O-2 0.266 -0.012 0.099 1 0.0
U1 U+6 0 0 0 1 0.0
N2 N+5 -0.266 0.275 0.106 1 0.0
O2 O-2 -0.081 0.239 0.108 1 0.0
O7 O-2 -0.411 0.311 0.029 1 0.0
O3 O-2 0.18 0.08 -0.141 1 0.0
O6 O-2 -0.286 0.266 0.198 1 0.0
N1 N+5 0.197 0.264 -0.134 1 0.0
Rb1 Rb+1 0.3157 0.5 0.1587 1 0.0
O5 O-2 0.263 0.351 -0.188 1 0.0
